data_1515676
loop_
_publ_author_name
'Stoll, Armin H.'
'Blakey, Simon B.'

_publ_section_title
;
 Rhodium catalyzed allene amidation: a facile entry into
 2-amidoallylcations for unusual [3 + 3] annulation reactions
;
_journal_issue 1
_journal_name_full 'Chemical Science'
_journal_page_first 112
_journal_paper_doi 10.1039/c0sc00375a
_journal_volume 2
_journal_year 2011
_chemical_formula_moiety 'C11 H19 N O5 S'
_chemical_formula_sum 'C11 H19 N O5 S'
_chemical_formula_weight 277.33
_chemical_name_systematic
;
?
;
_space_group_IT_number 14
_symmetry_cell_setting monoclinic
_symmetry_space_group_name_Hall '-P 2yn'
_symmetry_space_group_name_H-M 'P 1 21/n 1'
_atom_sites_solution_hydrogens geom
_atom_sites_solution_primary direct
_atom_sites_solution_secondary difmap
_audit_creation_method SHELXL-97
_cell_angle_alpha 90.00
_cell_angle_beta 110.9650(10)
_cell_angle_gamma 90.00
_cell_formula_units_Z 4
_cell_length_a 12.6837(3)
_cell_length_b 8.7119(3)
_cell_length_c 13.9765(4)
_cell_measurement_reflns_used 3920
_cell_measurement_temperature 173(2)
_cell_measurement_theta_max 64.54
_cell_measurement_theta_min 4.04
_cell_volume 1442.15(7)
_computing_cell_refinement 'Bruker SMART'
_computing_data_collection 'Bruker SMART'
_computing_data_reduction 'Bruker SAINT'
_computing_molecular_graphics 'Bruker SHELXTL'
_computing_publication_material 'Bruker SHELXTL'
_computing_structure_refinement 'SHELXL-97 (Sheldrick, 1997)'
_computing_structure_solution 'SHELXS-97 (Sheldrick, 1990)'
_diffrn_ambient_temperature 173(2)
_diffrn_measured_fraction_theta_full 0.995
_diffrn_measured_fraction_theta_max 0.995
_diffrn_measurement_device_type 'CCD area detector'
_diffrn_measurement_method 'phi and omega scans'
_diffrn_radiation_monochromator graphite
_diffrn_radiation_source 'fine-focus sealed tube'
_diffrn_radiation_type CuK\a
_diffrn_radiation_wavelength 1.54178
_diffrn_reflns_av_R_equivalents 0.0149
_diffrn_reflns_av_sigmaI/netI 0.0132
_diffrn_reflns_limit_h_max 14
_diffrn_reflns_limit_h_min -14
_diffrn_reflns_limit_k_max 8
_diffrn_reflns_limit_k_min -10
_diffrn_reflns_limit_l_max 16
_diffrn_reflns_limit_l_min -16
_diffrn_reflns_number 9833
_diffrn_reflns_theta_full 64.78
_diffrn_reflns_theta_max 64.78
_diffrn_reflns_theta_min 4.04
_exptl_absorpt_coefficient_mu 2.126
_exptl_absorpt_correction_T_max 0.7273
_exptl_absorpt_correction_T_min 0.4548
_exptl_absorpt_correction_type multi-scan
_exptl_absorpt_process_details sadabs
_exptl_crystal_colour colourless
_exptl_crystal_density_diffrn 1.277
_exptl_crystal_density_method 'not measured'
_exptl_crystal_description block
_exptl_crystal_F_000 592
_exptl_crystal_size_max 0.44
_exptl_crystal_size_mid 0.21
_exptl_crystal_size_min 0.16
_refine_diff_density_max 1.154
_refine_diff_density_min -0.605
_refine_diff_density_rms 0.078
_refine_ls_extinction_method none
_refine_ls_goodness_of_fit_ref 1.009
_refine_ls_hydrogen_treatment constr
_refine_ls_matrix_type full
_refine_ls_number_parameters 163
_refine_ls_number_reflns 2426
_refine_ls_number_restraints 0
_refine_ls_restrained_S_all 1.009
_refine_ls_R_factor_all 0.0692
_refine_ls_R_factor_gt 0.0650
_refine_ls_shift/su_max 0.000
_refine_ls_shift/su_mean 0.000
_refine_ls_structure_factor_coef Fsqd
_refine_ls_weighting_details 'calc w=1/[\s^2^(Fo^2^)+(0.1250P)^2^+2.6510P] where P=(Fo^2^+2Fc^2^)/3'
_refine_ls_weighting_scheme calc
_refine_ls_wR_factor_gt 0.1919
_refine_ls_wR_factor_ref 0.1965
_reflns_number_gt 2214
_reflns_number_total 2426
_reflns_threshold_expression >2sigma(I)
_cod_data_source_file c0sc00375a.txt
_cod_data_source_block ast227s
_cod_depositor_comments
;
The following automatic conversions were performed:

'_symmetry_cell_setting' value 'Monoclinic' changed to 'monoclinic'
according to
/usr/data/users/saulius/automatic-downloads/retrospective/RSC/lib/dictionaries/cif_core.dic
dictionary named 'cif_core.dic' version 2.4.2 from 2011-04-26.

Automatic conversion script
Id: cif_fix_values 2281 2013-09-26 08:29:07Z andrius 
;
_cod_original_sg_symbol_H-M P2(1)/n
_cod_database_code 1515676

loop_
_symmetry_equiv_pos_as_xyz
'x, y, z'
'-x+1/2, y+1/2, -z+1/2'
'-x, -y, -z'
'x-1/2, -y-1/2, z-1/2'

loop_
_atom_site_label
_atom_site_type_symbol
_atom_site_fract_x
_atom_site_fract_y
_atom_site_fract_z
_atom_site_U_iso_or_equiv
_atom_site_adp_type
_atom_site_occupancy
_atom_site_symmetry_multiplicity
_atom_site_calc_flag
_atom_site_refinement_flags
C1 C 0.1493(3) 0.3437(5) 0.7334(2) 0.0398(8) Uani 1 1 d .
H1A H 0.1424 0.4226 0.6825 0.048 Uiso 1 1 calc R
H1B H 0.2124 0.2782 0.7368 0.048 Uiso 1 1 calc R
C2 C 0.1716(3) 0.4171(4) 0.8358(3) 0.0349(8) Uani 1 1 d .
H2A H 0.0999 0.4482 0.8399 0.042 Uiso 1 1 calc R
H2B H 0.2158 0.5093 0.8397 0.042 Uiso 1 1 calc R
C3 C 0.2331(3) 0.3173(4) 0.9282(2) 0.0302(7) Uani 1 1 d .
C4 C 0.1885(3) 0.3199(4) 1.0154(2) 0.0350(8) Uani 1 1 d .
H4A H 0.2428 0.3120 1.0847 0.042 Uiso 1 1 calc R
H4B H 0.1237 0.3846 1.0078 0.042 Uiso 1 1 calc R
C5 C 0.1702(2) 0.1819(4) 0.9485(2) 0.0265(7) Uani 1 1 d .
C6 C 0.2030(3) -0.0316(4) 1.0577(2) 0.0292(7) Uani 1 1 d .
C7 C 0.2811(3) -0.1661(4) 1.1050(2) 0.0324(7) Uani 1 1 d .
C8 C 0.3590(3) 0.3009(5) 0.9520(3) 0.0413(9) Uani 1 1 d .
H8A H 0.3912 0.2362 1.0109 0.062 Uiso 1 1 calc R
H8B H 0.3940 0.4003 0.9658 0.062 Uiso 1 1 calc R
H8C H 0.3717 0.2560 0.8943 0.062 Uiso 1 1 calc R
C9 C 0.3886(5) -0.1007(7) 1.1818(6) 0.112(3) Uani 1 1 d .
H9A H 0.3910 -0.1216 1.2500 0.169 Uiso 1 1 calc R
H9B H 0.3905 0.0082 1.1722 0.169 Uiso 1 1 calc R
H9C H 0.4526 -0.1474 1.1720 0.169 Uiso 1 1 calc R
C10 C 0.2256(5) -0.2714(7) 1.1592(5) 0.089(2) Uani 1 1 d .
H10A H 0.1527 -0.3018 1.1124 0.133 Uiso 1 1 calc R
H10B H 0.2173 -0.2183 1.2163 0.133 Uiso 1 1 calc R
H10C H 0.2718 -0.3608 1.1834 0.133 Uiso 1 1 calc R
C11 C 0.3094(7) -0.2547(7) 1.0240(4) 0.103(3) Uani 1 1 d .
H11A H 0.2466 -0.3186 0.9863 0.154 Uiso 1 1 calc R
H11B H 0.3746 -0.3177 1.0564 0.154 Uiso 1 1 calc R
H11C H 0.3249 -0.1841 0.9780 0.154 Uiso 1 1 calc R
N1 N 0.0614(2) 0.1478(3) 0.87639(19) 0.0274(6) Uani 1 1 d .
H1C H 0.0026 0.1550 0.8932 0.033 Uiso 1 1 calc R
O1 O 0.0462(2) 0.2528(3) 0.70287(18) 0.0441(7) Uani 1 1 d .
O2 O -0.0587(2) 0.0377(4) 0.7121(2) 0.0529(7) Uani 1 1 d .
O3 O 0.1472(2) 0.0176(3) 0.7632(2) 0.0523(7) Uani 1 1 d .
O4 O 0.23804(17) 0.0511(3) 0.99244(16) 0.0304(5) Uani 1 1 d .
O5 O 0.11875(18) 0.0011(3) 1.07396(18) 0.0358(6) Uani 1 1 d .
S1 S 0.04974(6) 0.09507(10) 0.76169(6) 0.0353(3) Uani 1 1 d .

loop_
_atom_site_aniso_label
_atom_site_aniso_U_11
_atom_site_aniso_U_22
_atom_site_aniso_U_33
_atom_site_aniso_U_23
_atom_site_aniso_U_13
_atom_site_aniso_U_12
C1 0.0332(17) 0.056(2) 0.0290(17) 0.0070(15) 0.0103(14) -0.0075(16)
C2 0.0361(18) 0.0339(18) 0.0351(17) 0.0044(14) 0.0130(14) -0.0024(13)
C3 0.0307(16) 0.0341(17) 0.0237(15) -0.0013(13) 0.0070(12) -0.0069(13)
C4 0.0403(18) 0.0392(19) 0.0259(15) -0.0035(14) 0.0123(14) -0.0060(15)
C5 0.0249(15) 0.0304(16) 0.0252(14) 0.0013(12) 0.0101(12) 0.0008(12)
C6 0.0254(15) 0.0334(17) 0.0269(15) 0.0003(12) 0.0072(12) -0.0038(13)
C7 0.0299(16) 0.0341(18) 0.0326(16) 0.0022(13) 0.0106(13) 0.0041(13)
C8 0.0293(17) 0.054(2) 0.0368(18) 0.0057(16) 0.0068(14) -0.0112(15)
C9 0.071(4) 0.061(3) 0.135(6) 0.008(3) -0.049(4) 0.009(3)
C10 0.076(3) 0.079(4) 0.130(5) 0.066(4) 0.058(4) 0.038(3)
C11 0.176(7) 0.078(4) 0.063(3) 0.018(3) 0.053(4) 0.072(5)
N1 0.0212(12) 0.0344(14) 0.0275(13) -0.0010(11) 0.0099(10) -0.0003(10)
O1 0.0392(13) 0.0551(16) 0.0324(13) 0.0028(11) 0.0058(10) -0.0048(12)
O2 0.0401(15) 0.0698(19) 0.0399(14) -0.0114(14) 0.0035(11) -0.0138(13)
O3 0.0502(16) 0.0628(18) 0.0476(15) -0.0106(13) 0.0219(13) 0.0072(13)
O4 0.0246(11) 0.0363(12) 0.0313(11) 0.0066(9) 0.0111(9) 0.0016(9)
O5 0.0282(11) 0.0420(13) 0.0411(13) 0.0115(10) 0.0170(10) 0.0042(10)
S1 0.0296(5) 0.0455(6) 0.0299(5) -0.0101(3) 0.0096(3) -0.0066(3)

loop_
_atom_type_symbol
_atom_type_description
_atom_type_scat_dispersion_real
_atom_type_scat_dispersion_imag
_atom_type_scat_source
C C 0.0181 0.0091 'International Tables Vol C Tables 4.2.6.8 and 6.1.1.4'
H H 0.0000 0.0000 'International Tables Vol C Tables 4.2.6.8 and 6.1.1.4'
N N 0.0311 0.0180 'International Tables Vol C Tables 4.2.6.8 and 6.1.1.4'
O O 0.0492 0.0322 'International Tables Vol C Tables 4.2.6.8 and 6.1.1.4'
S S 0.3331 0.5567 'International Tables Vol C Tables 4.2.6.8 and 6.1.1.4'

loop_
_geom_angle_atom_site_label_1
_geom_angle_atom_site_label_2
_geom_angle_atom_site_label_3
_geom_angle
O1 C1 C2 110.7(3)
O1 C1 H1A 109.5
C2 C1 H1A 109.5
O1 C1 H1B 109.5
C2 C1 H1B 109.5
H1A C1 H1B 108.1
C1 C2 C3 115.6(3)
C1 C2 H2A 108.4
C3 C2 H2A 108.4
C1 C2 H2B 108.4
C3 C2 H2B 108.4
H2A C2 H2B 107.5
C5 C3 C4 59.1(2)
C5 C3 C8 118.2(3)
C4 C3 C8 119.5(3)
C5 C3 C2 117.6(3)
C4 C3 C2 116.7(3)
C8 C3 C2 114.8(3)
C5 C4 C3 60.1(2)
C5 C4 H4A 117.8
C3 C4 H4A 117.8
C5 C4 H4B 117.8
C3 C4 H4B 117.8
H4A C4 H4B 114.9
N1 C5 O4 115.0(3)
N1 C5 C4 120.5(3)
O4 C5 C4 116.1(3)
N1 C5 C3 118.4(3)
O4 C5 C3 115.3(2)
C4 C5 C3 60.8(2)
O5 C6 O4 121.9(3)
O5 C6 C7 125.7(3)
O4 C6 C7 112.5(2)
C9 C7 C10 109.5(5)
C9 C7 C11 109.1(5)
C10 C7 C11 110.0(5)
C9 C7 C6 107.4(3)
C10 C7 C6 109.7(3)
C11 C7 C6 111.0(3)
C3 C8 H8A 109.5
C3 C8 H8B 109.5
H8A C8 H8B 109.5
C3 C8 H8C 109.5
H8A C8 H8C 109.5
H8B C8 H8C 109.5
C7 C9 H9A 109.5
C7 C9 H9B 109.5
H9A C9 H9B 109.5
C7 C9 H9C 109.5
H9A C9 H9C 109.5
H9B C9 H9C 109.5
C7 C10 H10A 109.5
C7 C10 H10B 109.5
H10A C10 H10B 109.5
C7 C10 H10C 109.5
H10A C10 H10C 109.5
H10B C10 H10C 109.5
C7 C11 H11A 109.5
C7 C11 H11B 109.5
H11A C11 H11B 109.5
C7 C11 H11C 109.5
H11A C11 H11C 109.5
H11B C11 H11C 109.5
C5 N1 S1 118.8(2)
C5 N1 H1C 120.6
S1 N1 H1C 120.6
C1 O1 S1 117.4(2)
C6 O4 C5 114.9(2)
O2 S1 O3 122.92(19)
O2 S1 O1 102.24(17)
O3 S1 O1 106.56(17)
O2 S1 N1 108.51(15)
O3 S1 N1 110.69(15)
O1 S1 N1 103.96(14)

loop_
_geom_bond_atom_site_label_1
_geom_bond_atom_site_label_2
_geom_bond_distance
C1 O1 1.457(4)
C1 C2 1.499(5)
C1 H1A 0.9700
C1 H1B 0.9700
C2 C3 1.521(4)
C2 H2A 0.9700
C2 H2B 0.9700
C3 C5 1.506(4)
C3 C4 1.516(4)
C3 C8 1.518(4)
C4 C5 1.489(5)
C4 H4A 0.9700
C4 H4B 0.9700
C5 N1 1.419(4)
C5 O4 1.427(4)
C6 O5 1.204(4)
C6 O4 1.356(4)
C6 C7 1.523(4)
C7 C9 1.513(6)
C7 C10 1.514(6)
C7 C11 1.516(6)
C8 H8A 0.9600
C8 H8B 0.9600
C8 H8C 0.9600
C9 H9A 0.9600
C9 H9B 0.9600
C9 H9C 0.9600
C10 H10A 0.9600
C10 H10B 0.9600
C10 H10C 0.9600
C11 H11A 0.9600
C11 H11B 0.9600
C11 H11C 0.9600
N1 S1 1.623(3)
N1 H1C 0.8600
O1 S1 1.594(3)
O2 S1 1.393(3)
O3 S1 1.402(3)

loop_
_geom_hbond_atom_site_label_D
_geom_hbond_atom_site_label_H
_geom_hbond_atom_site_label_A
_geom_hbond_distance_DH
_geom_hbond_distance_HA
_geom_hbond_distance_DA
_geom_hbond_angle_DHA
_geom_hbond_site_symmetry_A
N1 H1C O5 0.86 2.22 2.919(3) 138.1 3_557

loop_
_geom_torsion_atom_site_label_1
_geom_torsion_atom_site_label_2
_geom_torsion_atom_site_label_3
_geom_torsion_atom_site_label_4
_geom_torsion
O1 C1 C2 C3 84.5(4)
C1 C2 C3 C5 -69.1(4)
C1 C2 C3 C4 -136.3(3)
C1 C2 C3 C8 76.7(4)
C8 C3 C4 C5 -107.1(3)
C2 C3 C4 C5 107.6(3)
C3 C4 C5 N1 -107.7(3)
C3 C4 C5 O4 105.8(3)
C4 C3 C5 N1 111.0(3)
C8 C3 C5 N1 -139.7(3)
C2 C3 C5 N1 4.9(4)
C4 C3 C5 O4 -107.0(3)
C8 C3 C5 O4 2.2(4)
C2 C3 C5 O4 146.9(3)
C8 C3 C5 C4 109.2(3)
C2 C3 C5 C4 -106.1(3)
O5 C6 C7 C9 -107.9(5)
O4 C6 C7 C9 72.5(5)
O5 C6 C7 C10 11.1(5)
O4 C6 C7 C10 -168.5(4)
O5 C6 C7 C11 132.8(5)
O4 C6 C7 C11 -46.8(5)
O4 C5 N1 S1 -77.2(3)
C4 C5 N1 S1 136.0(2)
C3 C5 N1 S1 64.9(3)
C2 C1 O1 S1 -72.6(3)
O5 C6 O4 C5 2.4(4)
C7 C6 O4 C5 -177.9(2)
N1 C5 O4 C6 -70.0(3)
C4 C5 O4 C6 78.3(3)
C3 C5 O4 C6 146.7(3)
C1 O1 S1 O2 -178.1(2)
C1 O1 S1 O3 -48.0(3)
C1 O1 S1 N1 69.0(3)
C5 N1 S1 O2 167.8(2)
C5 N1 S1 O3 30.1(3)
C5 N1 S1 O1 -83.9(2)
